data_4517781
loop_
_publ_author_name
'Arunachalam, Rajendran'
'Chinnaraja, Eswaran'
'Subramanian, Saravanan'
'Suresh, Eringathodi'
'Subramanian, Palani S.'

_publ_section_title
;
 Catalytic Conversion of Carbon Dioxide Using Binuclear Double-Stranded
 Helicates: Cyclic Carbonate from Epoxides and Diol
;
_journal_issue 25
_journal_name_full 'ACS Omega'
_journal_page_first 14890
_journal_page_last 14899
_journal_paper_doi 10.1021/acsomega.9b04241
_journal_volume 5
_journal_year 2020
_chemical_formula_sum 'C32 H32 N16 O16 Zn2'
_chemical_formula_weight 1027.48
_space_group_IT_number 15
_space_group_name_Hall '-C 2yc'
_space_group_name_H-M_alt 'C 1 2/c 1'
_symmetry_cell_setting monoclinic
_symmetry_space_group_name_H-M 'C 1 2/c 1'
_atom_sites_solution_hydrogens geom
_atom_sites_solution_primary direct
_atom_sites_solution_secondary difmap
_audit_creation_method SHELXL-97
_cell_angle_alpha 90.00
_cell_angle_beta 102.324(4)
_cell_angle_gamma 90.00
_cell_formula_units_Z 4
_cell_length_a 16.747(4)
_cell_length_b 16.263(4)
_cell_length_c 16.884(4)
_cell_measurement_reflns_used 2921
_cell_measurement_temperature 150(2)
_cell_measurement_theta_max 26.27
_cell_measurement_theta_min 2.47
_cell_volume 4492.5(19)
_computing_cell_refinement 'BRUKER SMART'
_computing_data_collection 'BRUKER SMART'
_computing_data_reduction 'BRUKER SAINT'
_computing_molecular_graphics ORTEP
_computing_structure_refinement 'SHELXL-97 (Sheldrick, 1997)'
_computing_structure_solution 'SHELXS-97 (Sheldrick, 1990)'
_diffrn_ambient_temperature 150(2)
_diffrn_measured_fraction_theta_full 0.968
_diffrn_measured_fraction_theta_max 0.968
_diffrn_measurement_device_type 'BRUKER SMART APEX CCD DIFFRACTOMETER'
_diffrn_measurement_method 'OMEGA-PHI SCAN'
_diffrn_radiation_monochromator graphite
_diffrn_radiation_source 'fine-focus sealed tube'
_diffrn_radiation_type MoK\a
_diffrn_radiation_wavelength 0.71073
_diffrn_reflns_av_R_equivalents 0.0367
_diffrn_reflns_av_sigmaI/netI 0.0546
_diffrn_reflns_limit_h_max 16
_diffrn_reflns_limit_h_min -19
_diffrn_reflns_limit_k_max 18
_diffrn_reflns_limit_k_min -17
_diffrn_reflns_limit_l_max 20
_diffrn_reflns_limit_l_min -14
_diffrn_reflns_number 9252
_diffrn_reflns_theta_full 25.00
_diffrn_reflns_theta_max 25.00
_diffrn_reflns_theta_min 1.77
_exptl_absorpt_coefficient_mu 1.152
_exptl_absorpt_correction_T_max 0.9446
_exptl_absorpt_correction_T_min 0.8108
_exptl_absorpt_correction_type multi-scan
_exptl_absorpt_process_details 'BRUKER SADABS'
_exptl_crystal_colour COLOURLESS
_exptl_crystal_density_diffrn 1.519
_exptl_crystal_density_method 'not measured'
_exptl_crystal_description PLATES
_exptl_crystal_F_000 2096
_exptl_crystal_size_max 0.19
_exptl_crystal_size_mid 0.15
_exptl_crystal_size_min 0.05
_platon_squeeze_details ' ?'
_refine_diff_density_max 0.684
_refine_diff_density_min -0.867
_refine_diff_density_rms 0.127
_refine_ls_extinction_method none
_refine_ls_goodness_of_fit_ref 1.120
_refine_ls_hydrogen_treatment constr
_refine_ls_matrix_type full
_refine_ls_number_parameters 298
_refine_ls_number_reflns 3835
_refine_ls_number_restraints 0
_refine_ls_restrained_S_all 1.120
_refine_ls_R_factor_all 0.0906
_refine_ls_R_factor_gt 0.0789
_refine_ls_shift/su_max 0.000
_refine_ls_shift/su_mean 0.000
_refine_ls_structure_factor_coef Fsqd
_refine_ls_weighting_details 'calc w=1/[\s^2^(Fo^2^)+(0.0787P)^2^+65.9756P] where P=(Fo^2^+2Fc^2^)/3'
_refine_ls_weighting_scheme calc
_refine_ls_wR_factor_gt 0.2137
_refine_ls_wR_factor_ref 0.2191
_reflns_number_gt 3108
_reflns_number_total 3835
_reflns_threshold_expression >2sigma(I)
_cod_data_source_file ao9b04241_si_004.cif
_cod_data_source_block 191arm
_cod_depositor_comments
;
The following automatic conversions were performed:

data item '_exptl_absorpt_correction_type' value 'MULTI-SCAN' was
changed to 'multi-scan' in accordance with the
/home/data/users/saulius/crontab/automatic-downloads/rss-feeds/ACS/lib/dictionaries/cif_core.dic
dictionary named 'cif_core.dic' version 2.4.2 last updated on
2011-04-26.

data item '_refine_ls_hydrogen_treatment' value 'CONSTR' was changed
to 'constr' in accordance with the
/home/data/users/saulius/crontab/automatic-downloads/rss-feeds/ACS/lib/dictionaries/cif_core.dic
dictionary named 'cif_core.dic' version 2.4.2 last updated on
2011-04-26.

data item '_symmetry_cell_setting' value 'MONOCLINIC' was changed to
'monoclinic' in accordance with the
/home/data/users/saulius/crontab/automatic-downloads/rss-feeds/ACS/lib/dictionaries/cif_core.dic
dictionary named 'cif_core.dic' version 2.4.2 last updated on
2011-04-26.

Automatic conversion script
Id: cif_fix_values 7556 2019-12-06 15:28:31Z antanas 

 Adding full bibliography for 4517780--4517782.cif.

 Adding full bibliography for 4517780--4517782.cif.
;
_cod_original_cell_volume 4492.5(18)
_cod_original_sg_symbol_H-M C2/c
_cod_database_code 4517781

loop_
_symmetry_equiv_pos_as_xyz
'x, y, z'
'-x, y, -z+1/2'
'x+1/2, y+1/2, z'
'-x+1/2, y+1/2, -z+1/2'
'-x, -y, -z'
'x, -y, z-1/2'
'-x+1/2, -y+1/2, -z'
'x+1/2, -y+1/2, z-1/2'

loop_
_atom_site_label
_atom_site_type_symbol
_atom_site_fract_x
_atom_site_fract_y
_atom_site_fract_z
_atom_site_U_iso_or_equiv
_atom_site_adp_type
_atom_site_occupancy
_atom_site_symmetry_multiplicity
_atom_site_calc_flag
_atom_site_refinement_flags
_atom_site_disorder_assembly
_atom_site_disorder_group
Zn1 Zn 0.14278(5) 0.49241(5) 0.39842(4) 0.0278(3) Uani 1 1 d . . .
O1 O 0.0803(3) 0.4018(3) 0.3129(3) 0.0319(11) Uani 1 1 d . . .
O2 O 0.0539(3) 0.5880(3) 0.3361(3) 0.0375(12) Uani 1 1 d . . .
O3 O 0.0948(9) 0.8035(7) 0.5611(7) 0.151(5) Uani 1 1 d . . .
O4 O 0.0401(4) 0.7241(5) 0.4709(4) 0.072(2) Uani 1 1 d . . .
O5 O 0.1289(6) 0.8079(8) 0.4533(8) 0.164(6) Uani 1 1 d . . .
O6 O 0.1803(5) 0.2299(5) 0.3774(4) 0.074(2) Uani 1 1 d . . .
O8 O 0.2354(5) 0.2351(4) 0.2742(4) 0.076(2) Uani 1 1 d . . .
O7 O 0.2771(6) 0.1487(6) 0.3662(5) 0.113(4) Uani 1 1 d . . .
N1 N 0.1600(4) 0.5489(4) 0.5154(3) 0.0346(14) Uani 1 1 d . . .
N2 N 0.0763(3) 0.4182(3) 0.4619(3) 0.0259(12) Uani 1 1 d . . .
N3 N 0.0357(3) 0.3533(4) 0.4204(3) 0.0309(13) Uani 1 1 d . . .
H3C H 0.0092 0.3177 0.4423 0.037 Uiso 1 1 calc R . .
N4 N 0.2623(4) 0.4386(4) 0.4157(4) 0.0398(15) Uani 1 1 d . . .
N5 N 0.2064(4) 0.5711(4) 0.3373(4) 0.0399(15) Uani 1 1 d . . .
N6 N 0.1676(4) 0.6364(4) 0.2994(4) 0.0434(16) Uani 1 1 d . . .
H6C H 0.1918 0.6729 0.2762 0.052 Uiso 1 1 calc R . .
N7 N 0.0882(5) 0.7802(6) 0.4949(6) 0.065(2) Uani 1 1 d . . .
N8 N 0.2309(4) 0.2057(5) 0.3389(4) 0.0493(18) Uani 1 1 d . . .
C1 C 0.2033(4) 0.6136(5) 0.5411(4) 0.0350(16) Uani 1 1 d . . .
H1 H 0.2275 0.6421 0.5046 0.042 Uiso 1 1 calc R . .
C2 C 0.2151(5) 0.6424(5) 0.6201(4) 0.0443(19) Uani 1 1 d . . .
H2 H 0.2464 0.6891 0.6360 0.053 Uiso 1 1 calc R . .
C3 C 0.1797(5) 0.6006(5) 0.6744(4) 0.0407(18) Uani 1 1 d . . .
H3 H 0.1874 0.6180 0.7280 0.049 Uiso 1 1 calc R . .
C4 C 0.1318(4) 0.5315(5) 0.6476(4) 0.0368(17) Uani 1 1 d . . .
H4A H 0.1050 0.5035 0.6824 0.044 Uiso 1 1 calc R . .
C5 C 0.1249(4) 0.5057(4) 0.5682(4) 0.0302(15) Uani 1 1 d . . .
C6 C 0.0767(4) 0.4329(4) 0.5354(4) 0.0274(15) Uani 1 1 d . . .
H6A H 0.0490 0.4005 0.5661 0.033 Uiso 1 1 calc R . .
C7 C 0.0413(4) 0.3503(4) 0.3410(4) 0.0315(15) Uani 1 1 d . . .
C8 C -0.0034(5) 0.2789(4) 0.2936(4) 0.0369(17) Uani 1 1 d . . .
H8A H 0.0187 0.2277 0.3187 0.044 Uiso 1 1 calc R . .
H8B H -0.0607 0.2814 0.2961 0.044 Uiso 1 1 calc R . .
C9 C 0.2891(6) 0.3677(6) 0.4552(6) 0.061(3) Uani 1 1 d . . .
H9 H 0.2535 0.3363 0.4782 0.073 Uiso 1 1 calc R . .
C10 C 0.3677(8) 0.3425(8) 0.4614(9) 0.105(5) Uani 1 1 d . . .
H10 H 0.3863 0.2954 0.4908 0.126 Uiso 1 1 calc R . .
C11 C 0.4201(8) 0.3863(11) 0.4243(12) 0.145(8) Uani 1 1 d . . .
H11 H 0.4732 0.3679 0.4272 0.174 Uiso 1 1 calc R . .
C12 C 0.3935(7) 0.4563(10) 0.3836(9) 0.115(6) Uani 1 1 d . . .
H12 H 0.4274 0.4854 0.3566 0.138 Uiso 1 1 calc R . .
C13 C 0.3150(6) 0.4838(6) 0.3829(7) 0.063(3) Uani 1 1 d . . .
C14 C 0.2832(5) 0.5591(6) 0.3415(6) 0.055(2) Uani 1 1 d . . .
H14 H 0.3157 0.5955 0.3198 0.066 Uiso 1 1 calc R . .
C15 C 0.0870(5) 0.6405(5) 0.3006(4) 0.0411(18) Uani 1 1 d . . .
C16 C 0.0443(5) 0.7121(5) 0.2552(5) 0.050(2) Uani 1 1 d . . .
H16A H 0.0655 0.7621 0.2835 0.060 Uiso 1 1 calc R . .
H16B H 0.0576 0.7138 0.2021 0.060 Uiso 1 1 calc R . .

loop_
_atom_site_aniso_label
_atom_site_aniso_U_11
_atom_site_aniso_U_22
_atom_site_aniso_U_33
_atom_site_aniso_U_23
_atom_site_aniso_U_13
_atom_site_aniso_U_12
Zn1 0.0311(4) 0.0298(5) 0.0245(4) 0.0007(3) 0.0101(3) -0.0026(3)
O1 0.042(3) 0.028(3) 0.026(2) 0.001(2) 0.009(2) -0.004(2)
O2 0.042(3) 0.036(3) 0.033(3) 0.002(2) 0.003(2) 0.003(2)
O3 0.209(14) 0.123(9) 0.089(7) -0.033(7) -0.036(8) 0.034(9)
O4 0.070(5) 0.066(5) 0.080(5) 0.010(4) 0.014(4) -0.026(4)
O5 0.079(6) 0.196(12) 0.223(13) 0.131(11) 0.042(7) -0.034(7)
O6 0.075(5) 0.086(5) 0.071(5) 0.004(4) 0.034(4) 0.024(4)
O8 0.120(6) 0.072(5) 0.046(4) 0.017(3) 0.037(4) 0.043(4)
O7 0.131(8) 0.129(8) 0.091(6) 0.047(6) 0.048(5) 0.095(7)
N1 0.032(3) 0.046(4) 0.026(3) 0.002(3) 0.005(2) 0.000(3)
N2 0.026(3) 0.023(3) 0.028(3) 0.002(2) 0.005(2) 0.001(2)
N3 0.036(3) 0.029(3) 0.029(3) 0.001(2) 0.008(2) -0.001(3)
N4 0.038(3) 0.044(4) 0.043(4) 0.007(3) 0.020(3) 0.006(3)
N5 0.045(4) 0.040(4) 0.039(4) 0.004(3) 0.019(3) -0.005(3)
N6 0.049(4) 0.039(4) 0.043(4) 0.011(3) 0.012(3) -0.002(3)
N7 0.054(5) 0.064(6) 0.071(6) 0.018(5) 0.004(4) -0.005(4)
N8 0.056(4) 0.052(5) 0.044(4) 0.004(3) 0.019(3) 0.020(4)
C1 0.039(4) 0.036(4) 0.033(4) 0.001(3) 0.013(3) -0.008(3)
C2 0.051(5) 0.046(5) 0.034(4) -0.008(3) 0.003(3) -0.013(4)
C3 0.048(5) 0.053(5) 0.022(4) -0.004(3) 0.011(3) -0.012(4)
C4 0.037(4) 0.045(5) 0.031(4) -0.002(3) 0.014(3) 0.002(3)
C5 0.026(3) 0.035(4) 0.030(3) -0.001(3) 0.007(3) 0.005(3)
C6 0.028(3) 0.031(4) 0.025(3) 0.004(3) 0.009(3) 0.005(3)
C7 0.035(4) 0.028(4) 0.031(4) 0.004(3) 0.004(3) 0.005(3)
C8 0.051(5) 0.021(4) 0.037(4) 0.006(3) 0.005(3) -0.001(3)
C9 0.059(6) 0.064(6) 0.066(6) 0.013(5) 0.030(5) 0.014(5)
C10 0.077(8) 0.096(10) 0.151(13) 0.076(9) 0.044(8) 0.048(7)
C11 0.061(8) 0.154(15) 0.24(2) 0.130(15) 0.065(10) 0.049(9)
C12 0.057(7) 0.145(13) 0.162(14) 0.095(11) 0.063(8) 0.037(8)
C13 0.049(5) 0.058(6) 0.090(8) 0.015(5) 0.033(5) 0.015(5)
C14 0.043(5) 0.051(6) 0.078(6) 0.015(5) 0.026(4) -0.001(4)
C15 0.046(5) 0.042(5) 0.032(4) -0.010(3) 0.000(3) -0.001(4)
C16 0.058(5) 0.044(5) 0.044(5) 0.001(4) 0.003(4) -0.008(4)

loop_
_atom_type_symbol
_atom_type_description
_atom_type_scat_dispersion_real
_atom_type_scat_dispersion_imag
_atom_type_scat_source
C C 0.0033 0.0016 'International Tables Vol C Tables 4.2.6.8 and 6.1.1.4'
H H 0.0000 0.0000 'International Tables Vol C Tables 4.2.6.8 and 6.1.1.4'
N N 0.0061 0.0033 'International Tables Vol C Tables 4.2.6.8 and 6.1.1.4'
O O 0.0106 0.0060 'International Tables Vol C Tables 4.2.6.8 and 6.1.1.4'
Zn Zn 0.2839 1.4301 'International Tables Vol C Tables 4.2.6.8 and 6.1.1.4'

loop_
_geom_angle_atom_site_label_1
_geom_angle_atom_site_label_2
_geom_angle_atom_site_label_3
_geom_angle
_geom_angle_site_symmetry_1
_geom_angle_site_symmetry_3
_geom_angle_publ_flag
N5 Zn1 N2 177.3(2) . . ?
N5 Zn1 N1 102.2(2) . . ?
N2 Zn1 N1 75.9(2) . . ?
N5 Zn1 N4 75.9(3) . . ?
N2 Zn1 N4 106.2(2) . . ?
N1 Zn1 N4 96.4(2) . . ?
N5 Zn1 O1 108.3(2) . . ?
N2 Zn1 O1 73.42(19) . . ?
N1 Zn1 O1 148.9(2) . . ?
N4 Zn1 O1 96.7(2) . . ?
N5 Zn1 O2 72.6(2) . . ?
N2 Zn1 O2 105.5(2) . . ?
N1 Zn1 O2 94.6(2) . . ?
N4 Zn1 O2 148.1(2) . . ?
O1 Zn1 O2 88.91(18) . . ?
C7 O1 Zn1 115.4(4) . . ?
C15 O2 Zn1 112.5(5) . . ?
C1 N1 C5 119.2(6) . . ?
C1 N1 Zn1 127.7(5) . . ?
C5 N1 Zn1 113.0(5) . . ?
C6 N2 N3 123.4(6) . . ?
C6 N2 Zn1 120.2(5) . . ?
N3 N2 Zn1 116.4(4) . . ?
N2 N3 C7 113.7(6) . . ?
N2 N3 H3C 123.1 . . ?
C7 N3 H3C 123.1 . . ?
C13 N4 C9 119.1(7) . . ?
C13 N4 Zn1 113.2(5) . . ?
C9 N4 Zn1 127.7(6) . . ?
C14 N5 N6 121.6(7) . . ?
C14 N5 Zn1 119.5(6) . . ?
N6 N5 Zn1 118.7(5) . . ?
N5 N6 C15 114.6(6) . . ?
N5 N6 H6C 122.7 . . ?
C15 N6 H6C 122.7 . . ?
O3 N7 O5 120.3(13) . . ?
O3 N7 O4 118.7(11) . . ?
O5 N7 O4 121.0(12) . . ?
O8 N8 O7 118.7(7) . . ?
O8 N8 O6 122.1(7) . . ?
O7 N8 O6 119.2(8) . . ?
N1 C1 C2 123.3(7) . . ?
N1 C1 H1 118.4 . . ?
C2 C1 H1 118.4 . . ?
C3 C2 C1 118.9(7) . . ?
C3 C2 H2 120.6 . . ?
C1 C2 H2 120.6 . . ?
C2 C3 C4 118.7(7) . . ?
C2 C3 H3 120.6 . . ?
C4 C3 H3 120.6 . . ?
C5 C4 C3 118.7(7) . . ?
C5 C4 H4A 120.7 . . ?
C3 C4 H4A 120.7 . . ?
N1 C5 C4 121.2(7) . . ?
N1 C5 C6 116.5(6) . . ?
C4 C5 C6 122.3(6) . . ?
N2 C6 C5 114.3(6) . . ?
N2 C6 H6A 122.9 . . ?
C5 C6 H6A 122.9 . . ?
O1 C7 N3 120.8(6) . . ?
O1 C7 C8 124.5(6) . . ?
N3 C7 C8 114.7(6) . . ?
C8 C8 C7 112.7(6) 2 . ?
C8 C8 H8A 109.0 2 . ?
C7 C8 H8A 109.0 . . ?
C8 C8 H8B 109.0 2 . ?
C7 C8 H8B 109.0 . . ?
H8A C8 H8B 107.8 . . ?
N4 C9 C10 120.3(9) . . ?
N4 C9 H9 119.8 . . ?
C10 C9 H9 119.8 . . ?
C9 C10 C11 120.6(10) . . ?
C9 C10 H10 119.7 . . ?
C11 C10 H10 119.7 . . ?
C12 C11 C10 119.4(11) . . ?
C12 C11 H11 120.3 . . ?
C10 C11 H11 120.3 . . ?
C11 C12 C13 118.9(11) . . ?
C11 C12 H12 120.5 . . ?
C13 C12 H12 120.5 . . ?
N4 C13 C12 121.4(9) . . ?
N4 C13 C14 116.8(8) . . ?
C12 C13 C14 121.7(9) . . ?
N5 C14 C13 114.4(8) . . ?
N5 C14 H14 122.8 . . ?
C13 C14 H14 122.8 . . ?
O2 C15 N6 121.5(7) . . ?
O2 C15 C16 124.8(8) . . ?
N6 C15 C16 113.7(7) . . ?
C16 C16 C15 115.3(6) 2 . ?
C16 C16 H16A 108.4 2 . ?
C15 C16 H16A 108.4 . . ?
C16 C16 H16B 108.4 2 . ?
C15 C16 H16B 108.4 . . ?
H16A C16 H16B 107.5 . . ?

loop_
_geom_bond_atom_site_label_1
_geom_bond_atom_site_label_2
_geom_bond_distance
_geom_bond_site_symmetry_2
_geom_bond_publ_flag
Zn1 N5 2.075(6) . ?
Zn1 N2 2.088(5) . ?
Zn1 N1 2.142(6) . ?
Zn1 N4 2.147(6) . ?
Zn1 O1 2.170(5) . ?
Zn1 O2 2.252(5) . ?
O1 C7 1.220(8) . ?
O2 C15 1.241(9) . ?
O3 N7 1.162(12) . ?
O4 N7 1.227(11) . ?
O5 N7 1.168(12) . ?
O6 N8 1.238(9) . ?
O8 N8 1.208(9) . ?
O7 N8 1.233(10) . ?
N1 C1 1.298(9) . ?
N1 C5 1.363(9) . ?
N2 C6 1.261(8) . ?
N2 N3 1.364(8) . ?
N3 C7 1.364(9) . ?
N3 H3C 0.8600 . ?
N4 C13 1.354(11) . ?
N4 C9 1.359(11) . ?
N5 C14 1.289(10) . ?
N5 N6 1.335(9) . ?
N6 C15 1.355(10) . ?
N6 H6C 0.8600 . ?
C1 C2 1.388(10) . ?
C1 H1 0.9300 . ?
C2 C3 1.374(11) . ?
C2 H2 0.9300 . ?
C3 C4 1.399(11) . ?
C3 H3 0.9300 . ?
C4 C5 1.386(10) . ?
C4 H4A 0.9300 . ?
C5 C6 1.473(10) . ?
C6 H6A 0.9300 . ?
C7 C8 1.514(10) . ?
C8 C8 1.501(14) 2 ?
C8 H8A 0.9700 . ?
C8 H8B 0.9700 . ?
C9 C10 1.363(14) . ?
C9 H9 0.9300 . ?
C10 C11 1.380(17) . ?
C10 H10 0.9300 . ?
C11 C12 1.355(17) . ?
C11 H11 0.9300 . ?
C12 C13 1.386(14) . ?
C12 H12 0.9300 . ?
C13 C14 1.454(13) . ?
C14 H14 0.9300 . ?
C15 C16 1.490(11) . ?
C16 C16 1.456(17) 2 ?
C16 H16A 0.9700 . ?
C16 H16B 0.9700 . ?

loop_
_platon_squeeze_void_nr
_platon_squeeze_void_average_x
_platon_squeeze_void_average_y
_platon_squeeze_void_average_z
_platon_squeeze_void_volume
_platon_squeeze_void_count_electrons
1 0.000 0.005 0.250 149.8 50.2
2 0.000 -0.005 0.750 149.7 48.9
3 0.500 0.495 0.750 149.7 48.9
4 0.500 0.505 0.250 149.8 50.2
